data_4110142
loop_
_publ_author_name
'Christer B. Aaker\"oy'
'Meg Fasulo'
'Nate Schultheiss'
'John Desper'
'Curtis Moore'

_publ_section_title
;
 Structural Competition between Hydrogen Bonds and Halogen Bonds
;
_journal_name_full 'Journal of the American Chemical Society'
_journal_page_first 13772
_journal_page_last 13773
_journal_paper_doi 10.1021/ja073201c
_journal_volume 129
_journal_year 2007
_chemical_formula_moiety
;
(C13 H11 N3) (C7 H2 F4 N O Br)
;
_chemical_formula_sum 'C20 H13 Br F4 N4 O'
_chemical_formula_weight 481.25
_chemical_name_systematic
;
MF-24-58 1-methyl-2-(4-pyridyl)benzimidazole, 4-Br-F4-PhCH=NOH
;
_space_group_IT_number 19
_symmetry_cell_setting orthorhombic
_symmetry_space_group_name_Hall 'P 2ac 2ab'
_symmetry_space_group_name_H-M 'P 21 21 21'
_atom_sites_solution_hydrogens geom
_atom_sites_solution_primary direct
_atom_sites_solution_secondary difmap
_audit_creation_method SHELXL-97
_cell_angle_alpha 90.00
_cell_angle_beta 90.00
_cell_angle_gamma 90.00
_cell_formula_units_Z 4
_cell_length_a 6.8554(3)
_cell_length_b 7.9485(4)
_cell_length_c 34.9508(15)
_cell_measurement_reflns_used 1000
_cell_measurement_temperature 100(2)
_cell_measurement_theta_max 22.2
_cell_measurement_theta_min 3.10
_cell_volume 1904.47(15)
_computing_cell_refinement 'Bruker XSCANS'
_computing_data_collection 'Bruker XSCANS'
_computing_data_reduction 'Bruker SHELXTL'
_computing_molecular_graphics 'Bruker SHELXTL'
_computing_publication_material 'Bruker SHELXTL'
_computing_structure_refinement 'SHELXL-97 (Sheldrick, 1997)'
_computing_structure_solution 'SHELXS-97 (Sheldrick, 1990)'
_diffrn_ambient_temperature 100(2)
_diffrn_measured_fraction_theta_full 0.998
_diffrn_measured_fraction_theta_max 0.998
_diffrn_measurement_device_type 'CCD area detector'
_diffrn_measurement_method 'phi and omega scans'
_diffrn_radiation_monochromator graphite
_diffrn_radiation_source 'fine-focus sealed tube'
_diffrn_radiation_type MoK\a
_diffrn_radiation_wavelength 0.71073
_diffrn_reflns_av_R_equivalents 0.0617
_diffrn_reflns_av_sigmaI/netI 0.0374
_diffrn_reflns_limit_h_max 8
_diffrn_reflns_limit_h_min -8
_diffrn_reflns_limit_k_max 10
_diffrn_reflns_limit_k_min -10
_diffrn_reflns_limit_l_max 44
_diffrn_reflns_limit_l_min -44
_diffrn_reflns_number 65778
_diffrn_reflns_theta_full 27.12
_diffrn_reflns_theta_max 27.12
_diffrn_reflns_theta_min 3.19
_exptl_absorpt_coefficient_mu 2.217
_exptl_absorpt_correction_T_max 1.000
_exptl_absorpt_correction_T_min 0.884
_exptl_absorpt_correction_type multi-scan
_exptl_absorpt_process_details SADABS
_exptl_crystal_colour clear
_exptl_crystal_density_diffrn 1.678
_exptl_crystal_description Needle
_exptl_crystal_F_000 960
_exptl_crystal_size_max 0.420
_exptl_crystal_size_mid 0.198
_exptl_crystal_size_min 0.086
_refine_diff_density_max 0.478
_refine_diff_density_min -0.636
_refine_diff_density_rms 0.058
_refine_ls_abs_structure_details 'Flack H D (1983), Acta Cryst. A39, 876-881'
_refine_ls_abs_structure_Flack -0.004(7)
_refine_ls_extinction_method none
_refine_ls_goodness_of_fit_ref 1.048
_refine_ls_hydrogen_treatment mixed
_refine_ls_matrix_type full
_refine_ls_number_parameters 275
_refine_ls_number_reflns 4205
_refine_ls_number_restraints 0
_refine_ls_restrained_S_all 1.048
_refine_ls_R_factor_all 0.0476
_refine_ls_R_factor_gt 0.0317
_refine_ls_shift/su_max 0.001
_refine_ls_shift/su_mean 0.000
_refine_ls_structure_factor_coef Fsqd
_refine_ls_weighting_details 'calc w=1/[\s^2^(Fo^2^)+(0.0350P)^2^+0.2000P] where P=(Fo^2^+2Fc^2^)/3'
_refine_ls_weighting_scheme calc
_refine_ls_wR_factor_gt 0.0658
_refine_ls_wR_factor_ref 0.0709
_reflns_Friedel_coverage 0.714
_reflns_number_gt 3469
_reflns_number_total 4205
_reflns_threshold_expression >2sigma(I)
_cod_data_source_file ja073201csi20070506_021240_4.cif
_cod_data_source_block 13
_cod_database_code 4110142

loop_
_symmetry_equiv_pos_as_xyz
'x, y, z'
'-x+1/2, -y, z+1/2'
'-x, y+1/2, -z+1/2'
'x+1/2, -y+1/2, -z'

loop_
_atom_site_label
_atom_site_type_symbol
_atom_site_fract_x
_atom_site_fract_y
_atom_site_fract_z
_atom_site_U_iso_or_equiv
_atom_site_adp_type
_atom_site_occupancy
_atom_site_symmetry_multiplicity
_atom_site_calc_flag
_atom_site_refinement_flags
Br1 Br -0.65254(4) 0.24564(4) 0.048292(8) 0.03896(9) Uani 1 1 d .
N11 N 0.8979(3) 0.8779(3) 0.13080(6) 0.0252(5) Uani 1 1 d .
C12 C 0.7676(4) 0.8038(3) 0.15508(7) 0.0239(6) Uani 1 1 d .
N13 N 0.6048(3) 0.7583(3) 0.13753(5) 0.0253(4) Uani 1 1 d .
C14 C 0.6289(4) 0.8031(3) 0.09953(7) 0.0240(6) Uani 1 1 d .
C15 C 0.5044(4) 0.7828(3) 0.06846(7) 0.0325(7) Uani 1 1 d .
H15 H 0.3833 0.7315 0.0712 0.039 Uiso 1 1 calc R
C16 C 0.5672(5) 0.8415(4) 0.03356(8) 0.0390(8) Uani 1 1 d .
H16 H 0.4860 0.8311 0.0124 0.047 Uiso 1 1 calc R
C17 C 0.7497(5) 0.9163(4) 0.02922(8) 0.0409(8) Uani 1 1 d .
H17 H 0.7870 0.9537 0.0051 0.049 Uiso 1 1 calc R
C18 C 0.8771(5) 0.9367(3) 0.05937(8) 0.0355(7) Uani 1 1 d .
H18 H 0.9989 0.9866 0.0563 0.043 Uiso 1 1 calc R
C19 C 0.8123(4) 0.8780(3) 0.09489(7) 0.0262(6) Uani 1 1 d .
C20 C 1.0883(4) 0.9517(4) 0.13938(8) 0.0324(7) Uani 1 1 d .
H20A H 1.0902 0.9901 0.1654 0.049 Uiso 1 1 calc R
H20B H 1.1117 1.0451 0.1226 0.049 Uiso 1 1 calc R
H20C H 1.1882 0.8686 0.1358 0.049 Uiso 1 1 calc R
N21 N 0.8406(4) 0.7004(4) 0.27407(6) 0.0512(8) Uani 1 1 d .
C22 C 0.6728(4) 0.7539(5) 0.25930(7) 0.0499(8) Uani 1 1 d .
H22 H 0.5677 0.7670 0.2759 0.060 Uiso 1 1 calc R
C23 C 0.6433(4) 0.7914(4) 0.22129(7) 0.0380(8) Uani 1 1 d .
H23 H 0.5219 0.8271 0.2126 0.046 Uiso 1 1 calc R
C24 C 0.7992(4) 0.7745(3) 0.19614(7) 0.0269(6) Uani 1 1 d .
C25 C 0.9760(4) 0.7207(4) 0.21101(7) 0.0327(7) Uani 1 1 d .
H25 H 1.0846 0.7091 0.1953 0.039 Uiso 1 1 calc R
C26 C 0.9884(5) 0.6845(4) 0.24944(8) 0.0437(8) Uani 1 1 d .
H26 H 1.1073 0.6465 0.2589 0.052 Uiso 1 1 calc R
C31 C -0.0977(4) 0.3884(3) 0.12008(7) 0.0235(6) Uani 1 1 d .
C32 C -0.1238(4) 0.4411(3) 0.08204(7) 0.0246(6) Uani 1 1 d .
F32 F 0.0137(2) 0.5350(2) 0.06490(4) 0.0335(4) Uani 1 1 d .
C33 C -0.2850(4) 0.3986(3) 0.06155(7) 0.0269(6) Uani 1 1 d .
F33 F -0.2994(2) 0.4501(2) 0.02494(4) 0.0364(4) Uani 1 1 d .
C34 C -0.4339(4) 0.3041(3) 0.07733(7) 0.0272(6) Uani 1 1 d .
C35 C -0.4147(3) 0.2525(4) 0.11475(7) 0.0267(5) Uani 1 1 d .
F35 F -0.5540(2) 0.16154(19) 0.13173(4) 0.0349(4) Uani 1 1 d .
C36 C -0.2512(4) 0.2937(3) 0.13524(7) 0.0260(6) Uani 1 1 d .
F36 F -0.2392(2) 0.2394(2) 0.17156(3) 0.0321(3) Uani 1 1 d .
C37 C 0.0723(4) 0.4211(3) 0.14396(7) 0.0254(6) Uani 1 1 d .
H37A H 0.0839 0.3648 0.1672 0.030 Uiso 1 1 calc R
N37 N 0.2058(3) 0.5242(3) 0.13414(6) 0.0263(5) Uani 1 1 d .
O37 O 0.3472(3) 0.5316(3) 0.16292(5) 0.0319(5) Uani 1 1 d .
H37 H 0.417(5) 0.605(4) 0.1558(8) 0.038 Uiso 1 1 d .

loop_
_atom_site_aniso_label
_atom_site_aniso_U_11
_atom_site_aniso_U_22
_atom_site_aniso_U_33
_atom_site_aniso_U_23
_atom_site_aniso_U_13
_atom_site_aniso_U_12
Br1 0.03753(16) 0.03503(15) 0.04432(16) -0.00505(17) -0.01678(12) 0.00232(18)
N11 0.0228(12) 0.0220(11) 0.0307(12) -0.0005(10) 0.0039(9) -0.0031(9)
C12 0.0241(13) 0.0219(14) 0.0258(13) -0.0041(10) 0.0026(11) -0.0023(10)
N13 0.0226(10) 0.0282(11) 0.0250(10) -0.0003(12) -0.0021(8) -0.0033(11)
C14 0.0261(14) 0.0223(13) 0.0236(13) -0.0031(10) 0.0016(11) 0.0031(10)
C15 0.0368(16) 0.0295(18) 0.0312(14) -0.0033(12) -0.0056(11) 0.0056(13)
C16 0.055(2) 0.0340(17) 0.0279(16) -0.0006(13) -0.0060(14) 0.0129(15)
C17 0.064(2) 0.0309(16) 0.0274(15) 0.0073(13) 0.0081(15) 0.0094(16)
C18 0.0439(19) 0.0274(15) 0.0351(16) 0.0013(12) 0.0102(14) 0.0015(14)
C19 0.0327(16) 0.0215(13) 0.0244(13) -0.0010(11) 0.0035(11) 0.0027(12)
C20 0.0239(15) 0.0303(16) 0.0429(17) -0.0009(13) 0.0017(13) -0.0087(12)
N21 0.0543(17) 0.074(2) 0.0248(12) -0.0024(12) -0.0014(12) 0.0088(16)
C22 0.0405(17) 0.083(2) 0.0259(14) -0.0085(19) 0.0065(12) 0.002(3)
C23 0.0294(15) 0.056(2) 0.0286(14) -0.0061(13) 0.0003(12) -0.0020(15)
C24 0.0270(13) 0.0300(16) 0.0236(12) -0.0048(11) 0.0000(9) -0.0036(12)
C25 0.0330(15) 0.0378(19) 0.0273(13) -0.0086(13) 0.0006(11) 0.0038(13)
C26 0.0434(18) 0.056(2) 0.0315(15) -0.0058(15) -0.0092(14) 0.0103(16)
C31 0.0226(14) 0.0221(13) 0.0258(13) -0.0034(11) 0.0034(11) 0.0018(11)
C32 0.0280(15) 0.0214(13) 0.0244(14) 0.0002(11) 0.0072(11) 0.0019(11)
F32 0.0323(9) 0.0371(9) 0.0312(8) 0.0075(7) 0.0078(7) -0.0003(8)
C33 0.0321(16) 0.0260(14) 0.0224(13) -0.0019(11) 0.0014(11) 0.0103(12)
F33 0.0452(11) 0.0438(10) 0.0201(8) -0.0004(7) 0.0017(7) 0.0100(8)
C34 0.0280(14) 0.0249(14) 0.0288(14) -0.0084(11) -0.0014(11) 0.0060(11)
C35 0.0214(12) 0.0220(12) 0.0365(13) 0.0046(15) 0.0005(10) -0.0034(14)
F35 0.0248(9) 0.0358(9) 0.0442(9) 0.0059(8) -0.0017(7) -0.0091(7)
C36 0.0253(14) 0.0262(16) 0.0263(13) 0.0020(11) 0.0023(11) 0.0007(11)
F36 0.0291(7) 0.0424(9) 0.0247(7) 0.0080(8) -0.0007(6) -0.0089(9)
C37 0.0249(14) 0.0275(14) 0.0237(14) 0.0026(12) 0.0027(11) -0.0014(11)
N37 0.0236(12) 0.0285(12) 0.0268(12) -0.0019(10) 0.0006(10) 0.0003(10)
O37 0.0258(11) 0.0374(12) 0.0325(10) 0.0019(9) -0.0026(9) -0.0100(10)

loop_
_atom_type_symbol
_atom_type_description
_atom_type_scat_dispersion_real
_atom_type_scat_dispersion_imag
_atom_type_scat_source
C C 0.0033 0.0016 'International Tables Vol C Tables 4.2.6.8 and 6.1.1.4'
H H 0.0000 0.0000 'International Tables Vol C Tables 4.2.6.8 and 6.1.1.4'
N N 0.0061 0.0033 'International Tables Vol C Tables 4.2.6.8 and 6.1.1.4'
O O 0.0106 0.0060 'International Tables Vol C Tables 4.2.6.8 and 6.1.1.4'
F F 0.0171 0.0103 'International Tables Vol C Tables 4.2.6.8 and 6.1.1.4'
Br Br -0.2901 2.4595 'International Tables Vol C Tables 4.2.6.8 and 6.1.1.4'

loop_
_geom_angle_atom_site_label_1
_geom_angle_atom_site_label_2
_geom_angle_atom_site_label_3
_geom_angle
C12 N11 C19 106.6(2)
C12 N11 C20 129.0(2)
C19 N11 C20 124.3(2)
N13 C12 N11 112.4(2)
N13 C12 C24 122.2(2)
N11 C12 C24 125.3(2)
C12 N13 C14 105.9(2)
N13 C14 C15 130.2(2)
N13 C14 C19 109.1(2)
C15 C14 C19 120.6(2)
C16 C15 C14 117.5(3)
C16 C15 H15 121.3
C14 C15 H15 121.3
C15 C16 C17 121.5(3)
C15 C16 H16 119.3
C17 C16 H16 119.3
C18 C17 C16 122.4(3)
C18 C17 H17 118.8
C16 C17 H17 118.8
C17 C18 C19 116.0(3)
C17 C18 H18 122.0
C19 C18 H18 122.0
N11 C19 C18 132.0(3)
N11 C19 C14 106.0(2)
C18 C19 C14 122.0(2)
N11 C20 H20A 109.5
N11 C20 H20B 109.5
H20A C20 H20B 109.5
N11 C20 H20C 109.5
H20A C20 H20C 109.5
H20B C20 H20C 109.5
C22 N21 C26 115.9(2)
N21 C22 C23 124.8(3)
N21 C22 H22 117.6
C23 C22 H22 117.6
C22 C23 C24 118.5(3)
C22 C23 H23 120.8
C24 C23 H23 120.8
C25 C24 C23 117.7(2)
C25 C24 C12 122.9(2)
C23 C24 C12 119.3(2)
C26 C25 C24 118.9(3)
C26 C25 H25 120.5
C24 C25 H25 120.5
N21 C26 C25 124.2(3)
N21 C26 H26 117.9
C25 C26 H26 117.9
C36 C31 C32 115.0(2)
C36 C31 C37 118.7(2)
C32 C31 C37 126.2(2)
F32 C32 C33 118.3(2)
F32 C32 C31 119.9(2)
C33 C32 C31 121.9(2)
F33 C33 C32 119.0(2)
F33 C33 C34 119.3(2)
C32 C33 C34 121.7(2)
C35 C34 C33 118.1(2)
C35 C34 Br1 121.2(2)
C33 C34 Br1 120.7(2)
F35 C35 C36 118.8(2)
F35 C35 C34 121.0(2)
C36 C35 C34 120.2(2)
F36 C36 C35 117.9(2)
F36 C36 C31 119.0(2)
C35 C36 C31 123.1(2)
N37 C37 C31 122.3(2)
N37 C37 H37A 118.9
C31 C37 H37A 118.9
C37 N37 O37 109.3(2)
N37 O37 H37 103(2)

loop_
_geom_bond_atom_site_label_1
_geom_bond_atom_site_label_2
_geom_bond_distance
Br1 C34 1.869(3)
N11 C12 1.366(3)
N11 C19 1.386(3)
N11 C20 1.462(3)
C12 N13 1.324(3)
C12 C24 1.470(3)
N13 C14 1.385(3)
C14 C15 1.390(3)
C14 C19 1.401(4)
C15 C16 1.375(4)
C15 H15 0.9300
C16 C17 1.393(5)
C16 H16 0.9300
C17 C18 1.378(4)
C17 H17 0.9300
C18 C19 1.399(4)
C18 H18 0.9300
C20 H20A 0.9600
C20 H20B 0.9600
C20 H20C 0.9600
N21 C22 1.331(4)
N21 C26 1.335(4)
C22 C23 1.376(4)
C22 H22 0.9300
C23 C24 1.390(4)
C23 H23 0.9300
C24 C25 1.387(4)
C25 C26 1.376(4)
C25 H25 0.9300
C26 H26 0.9300
C31 C36 1.398(3)
C31 C32 1.405(3)
C31 C37 1.457(3)
C32 F32 1.343(3)
C32 C33 1.359(4)
C33 F33 1.347(3)
C33 C34 1.382(4)
C34 C35 1.377(3)
C35 F35 1.337(3)
C35 C36 1.370(3)
C36 F36 1.343(3)
C37 N37 1.276(3)
C37 H37A 0.9300
N37 O37 1.398(3)
O37 H37 0.79(3)

loop_
_geom_hbond_atom_site_label_D
_geom_hbond_atom_site_label_H
_geom_hbond_atom_site_label_A
_geom_hbond_distance_DH
_geom_hbond_distance_HA
_geom_hbond_distance_DA
_geom_hbond_angle_DHA
O37 H37 N13 0.79(3) 1.89(3) 2.675(3) 173(3)

loop_
_geom_torsion_atom_site_label_1
_geom_torsion_atom_site_label_2
_geom_torsion_atom_site_label_3
_geom_torsion_atom_site_label_4
_geom_torsion
C19 N11 C12 N13 -0.6(3)
C20 N11 C12 N13 176.8(2)
C19 N11 C12 C24 179.0(2)
C20 N11 C12 C24 -3.6(4)
N11 C12 N13 C14 0.6(3)
C24 C12 N13 C14 -179.1(2)
C12 N13 C14 C15 179.2(3)
C12 N13 C14 C19 -0.3(3)
N13 C14 C15 C16 179.5(3)
C19 C14 C15 C16 -1.1(4)
C14 C15 C16 C17 0.9(4)
C15 C16 C17 C18 -0.4(4)
C16 C17 C18 C19 -0.1(4)
C12 N11 C19 C18 -179.9(3)
C20 N11 C19 C18 2.5(4)
C12 N11 C19 C14 0.4(3)
C20 N11 C19 C14 -177.2(2)
C17 C18 C19 N11 -179.6(3)
C17 C18 C19 C14 0.0(4)
N13 C14 C19 N11 -0.1(3)
C15 C14 C19 N11 -179.7(2)
N13 C14 C19 C18 -179.8(2)
C15 C14 C19 C18 0.6(4)
C26 N21 C22 C23 0.5(6)
N21 C22 C23 C24 -0.7(5)
C22 C23 C24 C25 0.0(4)
C22 C23 C24 C12 176.2(3)
N13 C12 C24 C25 139.0(3)
N11 C12 C24 C25 -40.5(4)
N13 C12 C24 C23 -37.0(4)
N11 C12 C24 C23 143.4(3)
C23 C24 C25 C26 0.9(4)
C12 C24 C25 C26 -175.2(3)
C22 N21 C26 C25 0.5(5)
C24 C25 C26 N21 -1.2(5)
C36 C31 C32 F32 179.0(2)
C37 C31 C32 F32 -2.1(4)
C36 C31 C32 C33 -1.6(4)
C37 C31 C32 C33 177.4(2)
F32 C32 C33 F33 0.9(4)
C31 C32 C33 F33 -178.6(2)
F32 C32 C33 C34 -179.2(2)
C31 C32 C33 C34 1.4(4)
F33 C33 C34 C35 179.7(2)
C32 C33 C34 C35 -0.3(4)
F33 C33 C34 Br1 0.7(3)
C32 C33 C34 Br1 -179.33(19)
C33 C34 C35 F35 179.7(2)
Br1 C34 C35 F35 -1.3(4)
C33 C34 C35 C36 -0.5(4)
Br1 C34 C35 C36 178.6(2)
F35 C35 C36 F36 0.3(4)
C34 C35 C36 F36 -179.6(2)
F35 C35 C36 C31 -179.9(2)
C34 C35 C36 C31 0.2(4)
C32 C31 C36 F36 -179.4(2)
C37 C31 C36 F36 1.6(3)
C32 C31 C36 C35 0.8(4)
C37 C31 C36 C35 -178.2(3)
C36 C31 C37 N37 -170.5(2)
C32 C31 C37 N37 10.6(4)
C31 C37 N37 O37 178.9(2)

loop_
_cod_related_entry_id
_cod_related_entry_database
_cod_related_entry_code
1 ChemSpider 21197217
